data_4071394
loop_
_publ_author_name
'Randoll, S\"oren'
'Jones, Peter G.'
'Tamm, Matthias'

_publ_section_title
;
 Chromium Complexes with Me2Si-Bridged Cyclopentadienyl-imidazolin-2-imine
 Ligands: Synthesis, Structure, and Use in Ethylene Polymerization
 Catalysis
;
_journal_issue 13
_journal_name_full Organometallics
_journal_page_first 3232
_journal_paper_doi 10.1021/om800145z
_journal_volume 27
_journal_year 2008
_chemical_formula_sum 'C18 H30 Cl2 Cr N3 Si'
_chemical_formula_weight 439.44
_chemical_name_systematic
; 
 ? 
;
_space_group_IT_number 14
_symmetry_cell_setting monoclinic
_symmetry_space_group_name_Hall '-P 2ybc'
_symmetry_space_group_name_H-M 'P 1 21/c 1'
_atom_sites_solution_hydrogens geom
_atom_sites_solution_primary direct
_atom_sites_solution_secondary difmap
_audit_creation_method SHELXL-97
_cell_angle_alpha 90.00
_cell_angle_beta 93.670(3)
_cell_angle_gamma 90.00
_cell_formula_units_Z 4
_cell_length_a 11.2546(12)
_cell_length_b 12.3589(14)
_cell_length_c 15.0347(16)
_cell_measurement_reflns_used 8222
_cell_measurement_temperature 133(2)
_cell_measurement_theta_max 29.36
_cell_measurement_theta_min 2.72
_cell_volume 2087.0(4)
_computing_cell_refinement 'Bruker SAINT'
_computing_data_collection 'Bruker SMART'
_computing_data_reduction 'Bruker SAINT'
_computing_molecular_graphics 'Siemens XP'
_computing_publication_material SHELXL-97
_computing_structure_refinement 'SHELXL-97 (Sheldrick, 1997)'
_computing_structure_solution 'SHELXS-97 (Sheldrick, 1990)'
_diffrn_ambient_temperature 133(2)
_diffrn_detector_area_resol_mean 8.192
_diffrn_measured_fraction_theta_full 0.999
_diffrn_measured_fraction_theta_max 0.999
_diffrn_measurement_device_type 'Bruker SMART 1000 CCD'
_diffrn_measurement_method '\w- & \f-scan'
_diffrn_radiation_monochromator graphite
_diffrn_radiation_source 'fine-focus sealed tube'
_diffrn_radiation_type MoK\a
_diffrn_radiation_wavelength 0.71073
_diffrn_reflns_av_R_equivalents 0.0505
_diffrn_reflns_av_sigmaI/netI 0.0351
_diffrn_reflns_limit_h_max 14
_diffrn_reflns_limit_h_min -15
_diffrn_reflns_limit_k_max 16
_diffrn_reflns_limit_k_min -16
_diffrn_reflns_limit_l_max 20
_diffrn_reflns_limit_l_min -20
_diffrn_reflns_number 37221
_diffrn_reflns_theta_full 28.00
_diffrn_reflns_theta_max 28.28
_diffrn_reflns_theta_min 1.81
_exptl_absorpt_coefficient_mu 0.868
_exptl_absorpt_correction_T_max 0.9259
_exptl_absorpt_correction_T_min 0.7860
_exptl_absorpt_correction_type multi-scan
_exptl_absorpt_process_details SADABS
_exptl_crystal_colour blue
_exptl_crystal_density_diffrn 1.399
_exptl_crystal_density_meas ?
_exptl_crystal_density_method 'not measured'
_exptl_crystal_description Tablet
_exptl_crystal_F_000 924
_exptl_crystal_size_max 0.29
_exptl_crystal_size_mid 0.23
_exptl_crystal_size_min 0.09
_refine_diff_density_max 0.622
_refine_diff_density_min -0.423
_refine_diff_density_rms 0.104
_refine_ls_extinction_method none
_refine_ls_goodness_of_fit_ref 1.090
_refine_ls_hydrogen_treatment 'rigid methyls'
_refine_ls_matrix_type full
_refine_ls_number_parameters 236
_refine_ls_number_reflns 5173
_refine_ls_number_restraints 0
_refine_ls_restrained_S_all 1.090
_refine_ls_R_factor_all 0.0676
_refine_ls_R_factor_gt 0.0437
_refine_ls_shift/su_max 0.000
_refine_ls_shift/su_mean 0.000
_refine_ls_structure_factor_coef Fsqd
_refine_ls_weighting_details 'calc w=1/[\s^2^(Fo^2^)+(0.0443P)^2^+3.6929P] where P=(Fo^2^+2Fc^2^)/3'
_refine_ls_weighting_scheme calc
_refine_ls_wR_factor_gt 0.1033
_refine_ls_wR_factor_ref 0.1156
_reflns_number_gt 3895
_reflns_number_total 5173
_reflns_threshold_expression >2sigma(I)
_cod_data_source_file om800145z-file001.cif
_cod_data_source_block sran17a
_cod_depositor_comments
;
The following automatic conversions were performed:

'_symmetry_cell_setting' value 'Monoclinic' changed to 'monoclinic'
according to /home/saulius/struct/CIF-dictionaries/cif_core.dic
dictionary named 'cif_core.dic' version 2.4.1 from 2010-06-29.

Automatic conversion script
Id: cif_fix_values 1715 2011-07-08 13:25:40Z adriana 

The following automatic conversions were performed:

'_exptl_crystal_density_meas' value 'not measured' was changed to '?'
- the value is perceived as not measured.

Automatic conversion script
Id: cif_fix_values 3008 2015-01-20 13:52:24Z robertas 
;
_cod_original_sg_symbol_H-M 'P 21/c'
_cod_database_code 4071394

loop_
_symmetry_equiv_pos_as_xyz
'x, y, z'
'-x, y+1/2, -z+1/2'
'-x, -y, -z'
'x, -y-1/2, z-1/2'

loop_
_atom_site_label
_atom_site_type_symbol
_atom_site_fract_x
_atom_site_fract_y
_atom_site_fract_z
_atom_site_U_iso_or_equiv
_atom_site_adp_type
_atom_site_occupancy
_atom_site_symmetry_multiplicity
_atom_site_calc_flag
_atom_site_refinement_flags
Cr Cr 0.72362(4) 0.00054(3) 0.24771(3) 0.01176(11) Uani 1 1 d .
Cl2 Cl 0.63196(6) -0.10219(5) 0.13566(5) 0.02284(16) Uani 1 1 d .
Cl1 Cl 0.66712(6) -0.09924(5) 0.36758(4) 0.02256(16) Uani 1 1 d .
Si Si 0.69853(7) 0.23507(6) 0.23936(5) 0.01695(17) Uani 1 1 d .
N1 N 0.60581(19) 0.12594(17) 0.24938(14) 0.0140(4) Uani 1 1 d .
N2 N 0.4292(2) 0.12173(17) 0.33227(14) 0.0157(4) Uani 1 1 d .
N3 N 0.4023(2) 0.12038(17) 0.18828(14) 0.0156(4) Uani 1 1 d .
C1 C 0.4873(2) 0.12279(19) 0.25589(17) 0.0140(5) Uani 1 1 d .
C2 C 0.3070(2) 0.1227(2) 0.31250(19) 0.0185(5) Uani 1 1 d .
C3 C 0.2899(2) 0.1213(2) 0.22277(19) 0.0184(5) Uani 1 1 d .
C4 C 0.4882(3) 0.1312(2) 0.42104(17) 0.0227(6) Uani 1 1 d .
H4A H 0.5688 0.1011 0.4208 0.034 Uiso 1 1 calc R
H4B H 0.4428 0.0911 0.4637 0.034 Uiso 1 1 calc R
H4C H 0.4928 0.2076 0.4383 0.034 Uiso 1 1 calc R
C5 C 0.2211(3) 0.1254(2) 0.3834(2) 0.0271(7) Uani 1 1 d .
H5A H 0.1397 0.1255 0.3561 0.041 Uiso 1 1 calc R
H5B H 0.2342 0.1909 0.4194 0.041 Uiso 1 1 calc R
H5C H 0.2328 0.0615 0.4216 0.041 Uiso 1 1 calc R
C6 C 0.1792(3) 0.1265(2) 0.1626(2) 0.0276(7) Uani 1 1 d .
H6A H 0.1094 0.1249 0.1984 0.041 Uiso 1 1 calc R
H6B H 0.1767 0.0643 0.1220 0.041 Uiso 1 1 calc R
H6C H 0.1789 0.1936 0.1279 0.041 Uiso 1 1 calc R
C7 C 0.4252(3) 0.1186(2) 0.09461(18) 0.0215(6) Uani 1 1 d .
H7A H 0.5102 0.1062 0.0882 0.032 Uiso 1 1 calc R
H7B H 0.4019 0.1881 0.0674 0.032 Uiso 1 1 calc R
H7C H 0.3789 0.0604 0.0648 0.032 Uiso 1 1 calc R
C8 C 0.6981(3) 0.3340(2) 0.3323(2) 0.0339(8) Uani 1 1 d .
H8A H 0.6207 0.3704 0.3310 0.051 Uiso 1 1 calc R
H8B H 0.7610 0.3877 0.3256 0.051 Uiso 1 1 calc R
H8C H 0.7125 0.2960 0.3892 0.051 Uiso 1 1 calc R
C9 C 0.6677(3) 0.3165(3) 0.1359(2) 0.0343(8) Uani 1 1 d .
H9A H 0.6616 0.2682 0.0842 0.051 Uiso 1 1 calc R
H9B H 0.7327 0.3681 0.1295 0.051 Uiso 1 1 calc R
H9C H 0.5927 0.3559 0.1398 0.051 Uiso 1 1 calc R
C10 C 0.8348(2) 0.1449(2) 0.23973(16) 0.0142(5) Uani 1 1 d .
C11 C 0.8772(2) 0.0853(2) 0.31803(17) 0.0153(5) Uani 1 1 d .
C12 C 0.9237(2) -0.0156(2) 0.29048(18) 0.0182(5) Uani 1 1 d .
C13 C 0.9114(2) -0.0205(2) 0.19675(18) 0.0186(5) Uani 1 1 d .
C14 C 0.8580(2) 0.0771(2) 0.16463(17) 0.0173(5) Uani 1 1 d .
C15 C 0.8751(3) 0.1195(2) 0.41334(18) 0.0236(6) Uani 1 1 d .
H15A H 0.8806 0.0555 0.4518 0.035 Uiso 1 1 calc R
H15B H 0.8005 0.1579 0.4222 0.035 Uiso 1 1 calc R
H15C H 0.9426 0.1676 0.4284 0.035 Uiso 1 1 calc R
C16 C 0.9791(3) -0.0999(2) 0.3525(2) 0.0278(7) Uani 1 1 d .
H16A H 0.9946 -0.1657 0.3187 0.042 Uiso 1 1 calc R
H16B H 0.9246 -0.1167 0.3988 0.042 Uiso 1 1 calc R
H16C H 1.0542 -0.0722 0.3802 0.042 Uiso 1 1 calc R
C17 C 0.9498(3) -0.1116(2) 0.1393(2) 0.0281(7) Uani 1 1 d .
H17A H 1.0236 -0.0915 0.1121 0.042 Uiso 1 1 calc R
H17B H 0.8874 -0.1262 0.0924 0.042 Uiso 1 1 calc R
H17C H 0.9637 -0.1765 0.1758 0.042 Uiso 1 1 calc R
C18 C 0.8339(3) 0.1023(3) 0.06760(19) 0.0302(7) Uani 1 1 d .
H18A H 0.8857 0.0580 0.0324 0.045 Uiso 1 1 calc R
H18B H 0.8497 0.1790 0.0571 0.045 Uiso 1 1 calc R
H18C H 0.7504 0.0862 0.0499 0.045 Uiso 1 1 calc R

loop_
_atom_site_aniso_label
_atom_site_aniso_U_11
_atom_site_aniso_U_22
_atom_site_aniso_U_33
_atom_site_aniso_U_23
_atom_site_aniso_U_13
_atom_site_aniso_U_12
Cr 0.0108(2) 0.01200(19) 0.01261(19) 0.00000(15) 0.00168(13) -0.00123(15)
Cl2 0.0225(4) 0.0208(3) 0.0246(3) -0.0081(3) -0.0029(3) -0.0023(3)
Cl1 0.0251(4) 0.0203(3) 0.0232(3) 0.0074(3) 0.0093(3) 0.0004(3)
Si 0.0138(4) 0.0125(3) 0.0244(4) 0.0019(3) 0.0003(3) -0.0009(3)
N1 0.0101(11) 0.0150(10) 0.0168(10) 0.0005(8) 0.0012(8) 0.0001(8)
N2 0.0150(12) 0.0155(10) 0.0170(11) 0.0000(8) 0.0026(8) 0.0008(8)
N3 0.0126(11) 0.0147(10) 0.0192(11) -0.0001(8) -0.0005(8) -0.0012(8)
C1 0.0167(13) 0.0096(11) 0.0159(12) 0.0005(9) 0.0025(9) -0.0007(9)
C2 0.0158(14) 0.0123(12) 0.0277(14) 0.0009(10) 0.0045(11) 0.0000(10)
C3 0.0132(13) 0.0128(12) 0.0292(14) 0.0006(10) 0.0012(11) -0.0028(9)
C4 0.0286(16) 0.0264(14) 0.0135(12) -0.0005(11) 0.0028(11) 0.0049(12)
C5 0.0223(16) 0.0233(14) 0.0374(17) 0.0016(12) 0.0145(13) 0.0010(12)
C6 0.0161(15) 0.0222(14) 0.0436(18) 0.0034(13) -0.0059(13) -0.0002(11)
C7 0.0247(16) 0.0224(14) 0.0166(13) 0.0005(11) -0.0045(11) 0.0012(11)
C8 0.0246(17) 0.0219(15) 0.055(2) -0.0191(14) -0.0017(15) -0.0009(12)
C9 0.0218(17) 0.0297(16) 0.051(2) 0.0229(15) 0.0009(14) -0.0020(13)
C10 0.0117(13) 0.0160(12) 0.0148(12) 0.0018(9) 0.0011(9) -0.0048(9)
C11 0.0103(13) 0.0168(12) 0.0187(12) 0.0006(10) -0.0002(9) -0.0018(9)
C12 0.0095(13) 0.0189(13) 0.0260(14) 0.0015(10) 0.0004(10) -0.0031(10)
C13 0.0114(13) 0.0207(13) 0.0243(13) -0.0032(10) 0.0050(10) -0.0031(10)
C14 0.0138(14) 0.0217(13) 0.0170(12) -0.0005(10) 0.0044(10) -0.0033(10)
C15 0.0250(16) 0.0286(15) 0.0166(13) -0.0025(11) -0.0023(11) -0.0027(12)
C16 0.0237(16) 0.0207(14) 0.0378(17) 0.0056(12) -0.0062(13) 0.0021(11)
C17 0.0247(17) 0.0260(15) 0.0348(17) -0.0101(13) 0.0110(13) 0.0000(12)
C18 0.0355(19) 0.0383(18) 0.0173(14) 0.0024(12) 0.0067(12) -0.0061(14)

loop_
_atom_type_symbol
_atom_type_description
_atom_type_scat_dispersion_real
_atom_type_scat_dispersion_imag
_atom_type_scat_source
C C 0.0033 0.0016 'International Tables Vol C Tables 4.2.6.8 and 6.1.1.4'
H H 0.0000 0.0000 'International Tables Vol C Tables 4.2.6.8 and 6.1.1.4'
N N 0.0061 0.0033 'International Tables Vol C Tables 4.2.6.8 and 6.1.1.4'
Si Si 0.0817 0.0704 'International Tables Vol C Tables 4.2.6.8 and 6.1.1.4'
Cl Cl 0.1484 0.1585 'International Tables Vol C Tables 4.2.6.8 and 6.1.1.4'
Cr Cr 0.3209 0.6236 'International Tables Vol C Tables 4.2.6.8 and 6.1.1.4'

loop_
_geom_angle_atom_site_label_1
_geom_angle_atom_site_label_2
_geom_angle_atom_site_label_3
_geom_angle
N1 Cr C10 75.85(9)
N1 Cr C11 97.00(9)
C10 Cr C11 38.15(9)
N1 Cr C14 98.55(9)
C10 Cr C14 38.09(9)
C11 Cr C14 62.21(10)
N1 Cr Cl2 99.61(6)
C10 Cr Cl2 129.90(7)
C11 Cr Cl2 154.76(7)
C14 Cr Cl2 96.45(7)
N1 Cr Cl1 100.64(6)
C10 Cr Cl1 131.79(7)
C11 Cr Cl1 97.17(7)
C14 Cr Cl1 153.42(8)
Cl2 Cr Cl1 98.28(3)
N1 Cr C13 134.34(9)
C10 Cr C13 62.26(9)
C11 Cr C13 60.78(9)
C14 Cr C13 36.37(10)
Cl2 Cr C13 94.13(7)
Cl1 Cr C13 120.21(7)
N1 Cr C12 133.21(9)
C10 Cr C12 62.29(9)
C11 Cr C12 36.53(9)
C14 Cr C12 60.63(10)
Cl2 Cr C12 122.64(7)
Cl1 Cr C12 92.79(7)
C13 Cr C12 35.51(10)
N1 Si C8 114.86(14)
N1 Si C9 114.51(13)
C8 Si C9 105.22(17)
N1 Si C10 91.96(11)
C8 Si C10 115.20(14)
C9 Si C10 115.25(14)
C1 N1 Si 129.82(18)
C1 N1 Cr 128.85(17)
Si N1 Cr 101.33(11)
C1 N2 C2 110.1(2)
C1 N2 C4 123.9(2)
C2 N2 C4 125.6(2)
C1 N3 C3 109.6(2)
C1 N3 C7 124.8(2)
C3 N3 C7 125.6(2)
N1 C1 N3 127.2(2)
N1 C1 N2 126.6(2)
N3 C1 N2 106.2(2)
C3 C2 N2 106.8(2)
C3 C2 C5 131.3(3)
N2 C2 C5 121.9(3)
C2 C3 N3 107.2(2)
C2 C3 C6 131.7(3)
N3 C3 C6 121.0(3)
C14 C10 C11 106.0(2)
C14 C10 Si 121.71(19)
C11 C10 Si 121.83(19)
C14 C10 Cr 72.65(14)
C11 C10 Cr 72.50(14)
Si C10 Cr 90.80(10)
C12 C11 C10 108.6(2)
C12 C11 C15 123.7(2)
C10 C11 C15 127.8(2)
C12 C11 Cr 74.85(15)
C10 C11 Cr 69.35(14)
C15 C11 Cr 121.85(19)
C13 C12 C11 108.3(2)
C13 C12 C16 126.9(3)
C11 C12 C16 124.8(3)
C13 C12 Cr 72.16(15)
C11 C12 Cr 68.62(15)
C16 C12 Cr 126.13(19)
C12 C13 C14 108.5(2)
C12 C13 C17 126.5(3)
C14 C13 C17 125.0(3)
C12 C13 Cr 72.34(15)
C14 C13 Cr 68.90(15)
C17 C13 Cr 125.43(19)
C13 C14 C10 108.7(2)
C13 C14 C18 123.6(2)
C10 C14 C18 127.6(3)
C13 C14 Cr 74.73(15)
C10 C14 Cr 69.25(14)
C18 C14 Cr 123.1(2)

loop_
_geom_bond_atom_site_label_1
_geom_bond_atom_site_label_2
_geom_bond_distance
Cr N1 2.041(2)
Cr C10 2.187(2)
Cr C11 2.229(3)
Cr C14 2.233(3)
Cr Cl2 2.3004(8)
Cr Cl1 2.3065(7)
Cr C13 2.308(3)
Cr C12 2.311(3)
Si N1 1.718(2)
Si C8 1.856(3)
Si C9 1.866(3)
Si C10 1.895(3)
N1 C1 1.344(3)
N2 C1 1.357(3)
N2 C2 1.389(4)
N2 C4 1.457(3)
N3 C1 1.351(3)
N3 C3 1.397(3)
N3 C7 1.448(3)
C2 C3 1.351(4)
C2 C5 1.485(4)
C3 C6 1.494(4)
C10 C14 1.443(4)
C10 C11 1.444(4)
C11 C12 1.425(4)
C11 C15 1.496(4)
C12 C13 1.408(4)
C12 C16 1.506(4)
C13 C14 1.419(4)
C13 C17 1.499(4)
C14 C18 1.499(4)

loop_
_geom_torsion_atom_site_label_1
_geom_torsion_atom_site_label_2
_geom_torsion_atom_site_label_3
_geom_torsion_atom_site_label_4
_geom_torsion
C8 Si N1 C1 59.4(3)
C9 Si N1 C1 -62.6(3)
C10 Si N1 C1 178.4(2)
C8 Si N1 Cr -121.11(14)
C9 Si N1 Cr 116.93(15)
C10 Si N1 Cr -2.07(11)
C10 Cr N1 C1 -178.6(2)
C11 Cr N1 C1 -146.6(2)
C14 Cr N1 C1 150.5(2)
Cl2 Cr N1 C1 52.4(2)
Cl1 Cr N1 C1 -47.9(2)
C13 Cr N1 C1 158.0(2)
C12 Cr N1 C1 -152.1(2)
C10 Cr N1 Si 1.85(10)
C11 Cr N1 Si 33.85(12)
C14 Cr N1 Si -28.98(12)
Cl2 Cr N1 Si -127.07(9)
Cl1 Cr N1 Si 132.53(8)
C13 Cr N1 Si -21.55(17)
C12 Cr N1 Si 28.38(17)
Si N1 C1 N3 87.1(3)
Cr N1 C1 N3 -92.3(3)
Si N1 C1 N2 -92.6(3)
Cr N1 C1 N2 88.0(3)
C3 N3 C1 N1 -177.9(2)
C7 N3 C1 N1 1.3(4)
C3 N3 C1 N2 1.9(3)
C7 N3 C1 N2 -178.9(2)
C2 N2 C1 N1 177.6(2)
C4 N2 C1 N1 4.2(4)
C2 N2 C1 N3 -2.2(3)
C4 N2 C1 N3 -175.6(2)
C1 N2 C2 C3 1.7(3)
C4 N2 C2 C3 174.9(2)
C1 N2 C2 C5 -178.0(2)
C4 N2 C2 C5 -4.8(4)
N2 C2 C3 N3 -0.5(3)
C5 C2 C3 N3 179.2(3)
N2 C2 C3 C6 -176.8(3)
C5 C2 C3 C6 2.9(5)
C1 N3 C3 C2 -0.9(3)
C7 N3 C3 C2 179.9(2)
C1 N3 C3 C6 175.9(2)
C7 N3 C3 C6 -3.3(4)
N1 Si C10 C14 71.9(2)
C8 Si C10 C14 -169.3(2)
C9 Si C10 C14 -46.5(3)
N1 Si C10 C11 -67.9(2)
C8 Si C10 C11 50.8(3)
C9 Si C10 C11 173.7(2)
N1 Si C10 Cr 1.89(10)
C8 Si C10 Cr 120.65(14)
C9 Si C10 Cr -116.48(14)
N1 Cr C10 C14 -124.76(16)
C11 Cr C10 C14 113.6(2)
Cl2 Cr C10 C14 -33.98(18)
Cl1 Cr C10 C14 143.52(13)
C13 Cr C10 C14 36.52(15)
C12 Cr C10 C14 76.82(16)
N1 Cr C10 C11 121.63(16)
C14 Cr C10 C11 -113.6(2)
Cl2 Cr C10 C11 -147.59(12)
Cl1 Cr C10 C11 29.91(18)
C13 Cr C10 C11 -77.09(16)
C12 Cr C10 C11 -36.79(15)
N1 Cr C10 Si -1.64(9)
C11 Cr C10 Si -123.27(18)
C14 Cr C10 Si 123.12(18)
Cl2 Cr C10 Si 89.14(10)
Cl1 Cr C10 Si -93.36(10)
C13 Cr C10 Si 159.64(14)
C12 Cr C10 Si -160.07(14)
C14 C10 C11 C12 -0.4(3)
Si C10 C11 C12 144.82(19)
Cr C10 C11 C12 65.10(18)
C14 C10 C11 C15 179.6(3)
Si C10 C11 C15 -35.2(4)
Cr C10 C11 C15 -114.9(3)
C14 C10 C11 Cr -65.46(17)
Si C10 C11 Cr 79.72(17)
N1 Cr C11 C12 -173.30(15)
C10 Cr C11 C12 -117.0(2)
C14 Cr C11 C12 -77.30(16)
Cl2 Cr C11 C12 -42.4(2)
Cl1 Cr C11 C12 84.99(15)
C13 Cr C11 C12 -35.72(15)
N1 Cr C11 C10 -56.29(16)
C14 Cr C11 C10 39.72(15)
Cl2 Cr C11 C10 74.6(2)
Cl1 Cr C11 C10 -157.99(14)
C13 Cr C11 C10 81.30(16)
C12 Cr C11 C10 117.0(2)
N1 Cr C11 C15 66.1(2)
C10 Cr C11 C15 122.4(3)
C14 Cr C11 C15 162.1(2)
Cl2 Cr C11 C15 -162.96(15)
Cl1 Cr C11 C15 -35.6(2)
C13 Cr C11 C15 -156.3(2)
C12 Cr C11 C15 -120.6(3)
C10 C11 C12 C13 0.0(3)
C15 C11 C12 C13 -180.0(2)
Cr C11 C12 C13 61.58(19)
C10 C11 C12 C16 178.5(3)
C15 C11 C12 C16 -1.5(4)
Cr C11 C12 C16 -119.9(3)
C10 C11 C12 Cr -61.56(17)
C15 C11 C12 Cr 118.5(3)
N1 Cr C12 C13 -109.54(17)
C10 Cr C12 C13 -80.25(16)
C11 Cr C12 C13 -118.7(2)
C14 Cr C12 C13 -36.68(15)
Cl2 Cr C12 C13 41.35(17)
Cl1 Cr C12 C13 143.03(15)
N1 Cr C12 C11 9.1(2)
C10 Cr C12 C11 38.43(15)
C14 Cr C12 C11 82.00(16)
Cl2 Cr C12 C11 160.03(13)
Cl1 Cr C12 C11 -98.29(14)
C13 Cr C12 C11 118.7(2)
N1 Cr C12 C16 127.4(2)
C10 Cr C12 C16 156.7(3)
C11 Cr C12 C16 118.3(3)
C14 Cr C12 C16 -159.7(3)
Cl2 Cr C12 C16 -81.7(3)
Cl1 Cr C12 C16 20.0(2)
C13 Cr C12 C16 -123.1(3)
C11 C12 C13 C14 0.3(3)
C16 C12 C13 C14 -178.1(3)
Cr C12 C13 C14 59.70(18)
C11 C12 C13 C17 179.2(3)
C16 C12 C13 C17 0.8(5)
Cr C12 C13 C17 -121.4(3)
C11 C12 C13 Cr -59.36(18)
C16 C12 C13 Cr 122.2(3)
N1 Cr C13 C12 106.17(17)
C10 Cr C13 C12 80.37(16)
C11 Cr C13 C12 36.75(15)
C14 Cr C13 C12 118.6(2)
Cl2 Cr C13 C12 -146.10(14)
Cl1 Cr C13 C12 -44.03(17)
N1 Cr C13 C14 -12.5(2)
C10 Cr C13 C14 -38.25(15)
C11 Cr C13 C14 -81.87(17)
Cl2 Cr C13 C14 95.28(15)
Cl1 Cr C13 C14 -162.65(13)
C12 Cr C13 C14 -118.6(2)
N1 Cr C13 C17 -131.2(2)
C10 Cr C13 C17 -157.0(3)
C11 Cr C13 C17 159.4(3)
C14 Cr C13 C17 -118.7(3)
Cl2 Cr C13 C17 -23.4(2)
Cl1 Cr C13 C17 78.6(3)
C12 Cr C13 C17 122.7(3)
C12 C13 C14 C10 -0.6(3)
C17 C13 C14 C10 -179.5(3)
Cr C13 C14 C10 61.29(17)
C12 C13 C14 C18 178.3(3)
C17 C13 C14 C18 -0.6(4)
Cr C13 C14 C18 -119.8(3)
C12 C13 C14 Cr -61.86(19)
C17 C13 C14 Cr 119.2(3)
C11 C10 C14 C13 0.6(3)
Si C10 C14 C13 -144.7(2)
Cr C10 C14 C13 -64.79(18)
C11 C10 C14 C18 -178.3(3)
Si C10 C14 C18 36.5(4)
Cr C10 C14 C18 116.4(3)
C11 C10 C14 Cr 65.36(17)
Si C10 C14 Cr -79.88(17)
N1 Cr C14 C13 171.03(15)
C10 Cr C14 C13 117.4(2)
C11 Cr C14 C13 77.59(16)
Cl2 Cr C14 C13 -88.20(15)
Cl1 Cr C14 C13 35.2(2)
C12 Cr C14 C13 35.80(15)
N1 Cr C14 C10 53.66(16)
C11 Cr C14 C10 -39.77(15)
Cl2 Cr C14 C10 154.44(14)
Cl1 Cr C14 C10 -82.2(2)
C13 Cr C14 C10 -117.4(2)
C12 Cr C14 C10 -81.56(16)
N1 Cr C14 C18 -68.5(2)
C10 Cr C14 C18 -122.2(3)
C11 Cr C14 C18 -162.0(3)
Cl2 Cr C14 C18 32.3(2)
Cl1 Cr C14 C18 155.62(18)
C13 Cr C14 C18 120.5(3)
C12 Cr C14 C18 156.3(3)
